data_2222825
loop_
_publ_author_name
'Fun, Hoong-Kun'
'Loh, Wan-Sin'
'Rai, Sankappa'
'Shetty, Prakash'
'Isloor, Arun M.'

_publ_section_title
;
 5-Azido-4-benzyloxy-2-methoxy-6-methylperhydropyran-3-ol
;
_journal_coeditor_code NG2616
_journal_issue 8
_journal_name_full 'Acta Crystallographica Section E'
_journal_page_first o1972
_journal_paper_doi 10.1107/S1600536809028657
_journal_volume 65
_journal_year 2009
_chemical_formula_iupac 'C14 H19 N3 O4'
_chemical_formula_moiety 'C14 H19 N3 O4'
_chemical_formula_sum 'C14 H19 N3 O4'
_chemical_formula_weight 293.32
_chemical_name_systematic
;
5-Azido-4-benzyloxy-2-methoxy-6-methylperhydropyran-3-ol
;
_space_group_IT_number 19
_symmetry_cell_setting orthorhombic
_symmetry_space_group_name_Hall 'P 2ac 2ab'
_symmetry_space_group_name_H-M 'P 21 21 21'
_atom_sites_solution_hydrogens geom
_atom_sites_solution_primary direct
_atom_sites_solution_secondary difmap
_audit_creation_method SHELXL-97
_cell_angle_alpha 90.00
_cell_angle_beta 90.00
_cell_angle_gamma 90.00
_cell_formula_units_Z 4
_cell_length_a 4.6662(2)
_cell_length_b 15.3356(8)
_cell_length_c 20.9273(12)
_cell_measurement_reflns_used 1880
_cell_measurement_temperature 100
_cell_measurement_theta_max 29.88
_cell_measurement_theta_min 2.36
_cell_volume 1497.54(13)
_computing_cell_refinement 'SAINT (Bruker, 2005)'
_computing_data_collection 'APEX2 (Bruker, 2005)'
_computing_data_reduction 'SAINT (Bruker, 2005)'
_computing_molecular_graphics 'SHELXTL (Sheldrick, 2008)'
_computing_publication_material
;
SHELXTL (Sheldrick, 2008) and PLATON (Spek, 2009)
;
_computing_structure_refinement 'SHELXTL (Sheldrick, 2008)'
_computing_structure_solution 'SHELXTL (Sheldrick, 2008)'
_diffrn_ambient_temperature 100
_diffrn_measured_fraction_theta_full 0.998
_diffrn_measured_fraction_theta_max 0.998
_diffrn_measurement_device_type
;
Bruker SMART APEXII CCD area-detector
;
_diffrn_measurement_method '\f and \w'
_diffrn_radiation_monochromator graphite
_diffrn_radiation_source 'fine-focus sealed tube'
_diffrn_radiation_type MoK\a
_diffrn_radiation_wavelength 0.71073
_diffrn_reflns_av_R_equivalents 0.0962
_diffrn_reflns_av_sigmaI/netI 0.0536
_diffrn_reflns_limit_h_max 5
_diffrn_reflns_limit_h_min -5
_diffrn_reflns_limit_k_max 17
_diffrn_reflns_limit_k_min -18
_diffrn_reflns_limit_l_max 25
_diffrn_reflns_limit_l_min -25
_diffrn_reflns_number 13029
_diffrn_reflns_theta_full 26.00
_diffrn_reflns_theta_max 26.00
_diffrn_reflns_theta_min 1.95
_diffrn_standards_number 0
_exptl_absorpt_coefficient_mu 0.097
_exptl_absorpt_correction_T_max 0.9795
_exptl_absorpt_correction_T_min 0.7727
_exptl_absorpt_correction_type multi-scan
_exptl_absorpt_process_details '(<i>SADABS</i>; Bruker, 2005)'
_exptl_crystal_colour colourless
_exptl_crystal_density_diffrn 1.301
_exptl_crystal_density_method 'not measured'
_exptl_crystal_description block
_exptl_crystal_F_000 624
_exptl_crystal_size_max 0.27
_exptl_crystal_size_mid 0.11
_exptl_crystal_size_min 0.08
_refine_diff_density_max 0.230
_refine_diff_density_min -0.200
_refine_ls_extinction_method none
_refine_ls_goodness_of_fit_ref 1.091
_refine_ls_hydrogen_treatment mixed
_refine_ls_matrix_type full
_refine_ls_number_parameters 196
_refine_ls_number_reflns 1742
_refine_ls_number_restraints 0
_refine_ls_restrained_S_all 1.091
_refine_ls_R_factor_all 0.0746
_refine_ls_R_factor_gt 0.0485
_refine_ls_shift/su_max_lt 0.001
_refine_ls_shift/su_mean 0.000
_refine_ls_structure_factor_coef Fsqd
_refine_ls_weighting_details 'calc w=1/[\s^2^(Fo^2^)+(0.0499P)^2^] where P=(Fo^2^+2Fc^2^)/3'
_refine_ls_weighting_scheme calc
_refine_ls_wR_factor_gt 0.0928
_refine_ls_wR_factor_ref 0.1031
_reflns_number_gt 1334
_reflns_number_total 1742
_reflns_threshold_expression I>2\s(I)
_cod_data_source_file ng2616.cif
_cod_data_source_block I
_cod_depositor_comments
;
The following automatic conversions were performed:
'_symmetry_cell_setting' value 'Orthorhombic' changed to 'orthorhombic'
according to '/home/saulius/struct/CIF-dictionaries/cif_core.dic'
dictionary named 'cif_core.dic' version 2.4.1 from 2010-06-29.

Automatic conversion script
Id: cif_fix_enum 1527 2010-12-29 10:47:43Z saulius 

The following automatic conversions were performed:

'_symmetry_cell_setting' value 'Orthorhombic' changed to
'orthorhombic' according to
/home/saulius/struct/CIF-dictionaries/cif_core.dic dictionary named
'cif_core.dic' version 2.4.1 from 2010-06-29.

Automatic conversion script
Id: cif_fix_values 1715 2011-07-08 13:25:40Z adriana 
;
_cod_database_code 2222825
_cod_database_fobs_code 2222825

loop_
_symmetry_equiv_pos_as_xyz
'x, y, z'
'-x+1/2, -y, z+1/2'
'-x, y+1/2, -z+1/2'
'x+1/2, -y+1/2, -z'

loop_
_atom_site_type_symbol
_atom_site_label
_atom_site_fract_x
_atom_site_fract_y
_atom_site_fract_z
_atom_site_U_iso_or_equiv
_atom_site_adp_type
_atom_site_calc_flag
_atom_site_refinement_flags
_atom_site_occupancy
_atom_site_disorder_assembly
_atom_site_disorder_group
O O1 0.0881(4) 0.40074(13) 0.13521(10) 0.0229(5) Uani d . 1 . .
O O2 0.0911(5) 0.28256(14) 0.02574(11) 0.0251(5) Uani d . 1 . .
O O3 0.3176(5) 0.39026(14) -0.06657(9) 0.0236(5) Uani d . 1 . .
O O4 -0.0200(5) 0.49881(14) -0.04434(10) 0.0250(5) Uani d . 1 . .
N N1 0.3572(6) 0.56890(17) 0.10102(12) 0.0260(7) Uani d . 1 . .
N N2 0.3482(6) 0.56020(18) 0.16023(14) 0.0306(7) Uani d . 1 . .
N N3 0.3680(9) 0.5600(2) 0.21422(15) 0.0537(11) Uani d . 1 . .
C C1 0.2228(8) 0.2487(2) 0.26646(17) 0.0341(9) Uani d . 1 . .
H H1A 0.3517 0.2100 0.2479 0.041 Uiso calc R 1 . .
C C2 0.1203(8) 0.2318(2) 0.32682(17) 0.0389(9) Uani d . 1 . .
H H2A 0.1795 0.1820 0.3485 0.047 Uiso calc R 1 . .
C C3 -0.0706(8) 0.2888(3) 0.35523(17) 0.0379(9) Uani d . 1 . .
H H3A -0.1405 0.2776 0.3960 0.045 Uiso calc R 1 . .
C C4 -0.1561(9) 0.3619(2) 0.32269(16) 0.0362(9) Uani d . 1 . .
H H4A -0.2856 0.4003 0.3413 0.043 Uiso calc R 1 . .
C C5 -0.0489(8) 0.3786(2) 0.26165(16) 0.0314(9) Uani d . 1 . .
H H5A -0.1051 0.4289 0.2402 0.038 Uiso calc R 1 . .
C C6 0.1390(7) 0.3216(2) 0.23289(15) 0.0245(7) Uani d . 1 . .
C C7 0.2586(8) 0.3380(2) 0.16733(16) 0.0309(9) Uani d . 1 . .
H H7A 0.4541 0.3590 0.1708 0.037 Uiso calc R 1 . .
H H7B 0.2607 0.2840 0.1431 0.037 Uiso calc R 1 . .
C C8 0.1803(7) 0.4219(2) 0.07207(14) 0.0209(7) Uani d . 1 . .
H H8A 0.3837 0.4073 0.0675 0.025 Uiso calc R 1 . .
C C9 0.1415(7) 0.51995(19) 0.06387(14) 0.0193(7) Uani d . 1 . .
H H9A -0.0498 0.5361 0.0791 0.023 Uiso calc R 1 . .
C C10 0.1727(7) 0.5493(2) -0.00515(14) 0.0215(7) Uani d . 1 . .
H H10A 0.3703 0.5397 -0.0193 0.026 Uiso calc R 1 . .
C C11 0.0416(7) 0.4086(2) -0.04432(15) 0.0241(8) Uani d . 1 . .
H H11A -0.0965 0.3794 -0.0723 0.029 Uiso calc R 1 . .
C C12 0.0088(7) 0.37161(19) 0.02287(15) 0.0214(7) Uani d . 1 . .
H H12A -0.1941 0.3754 0.0347 0.026 Uiso calc R 1 . .
C C13 0.3436(8) 0.4054(3) -0.13393(15) 0.0361(9) Uani d . 1 . .
H H13A 0.5309 0.3880 -0.1480 0.054 Uiso calc R 1 . .
H H13B 0.3159 0.4662 -0.1427 0.054 Uiso calc R 1 . .
H H13C 0.2012 0.3720 -0.1562 0.054 Uiso calc R 1 . .
C C14 0.0949(9) 0.6437(2) -0.01442(16) 0.0364(9) Uani d . 1 . .
H H14A 0.1146 0.6588 -0.0587 0.055 Uiso calc R 1 . .
H H14B 0.2203 0.6795 0.0107 0.055 Uiso calc R 1 . .
H H14C -0.0997 0.6530 -0.0012 0.055 Uiso calc R 1 . .
H H1O2 -0.060(8) 0.251(2) 0.0151(15) 0.028(10) Uiso d . 1 . .

loop_
_atom_site_aniso_label
_atom_site_aniso_U_11
_atom_site_aniso_U_22
_atom_site_aniso_U_33
_atom_site_aniso_U_12
_atom_site_aniso_U_13
_atom_site_aniso_U_23
O1 0.0225(12) 0.0219(12) 0.0243(11) 0.0014(10) 0.0055(10) 0.0037(10)
O2 0.0200(12) 0.0185(12) 0.0368(13) -0.0030(11) 0.0015(11) -0.0055(10)
O3 0.0222(11) 0.0283(13) 0.0205(11) 0.0038(11) -0.0013(10) -0.0046(10)
O4 0.0249(12) 0.0218(12) 0.0282(12) 0.0030(11) -0.0041(10) -0.0033(10)
N1 0.0301(16) 0.0255(17) 0.0224(16) -0.0079(14) 0.0009(14) -0.0004(12)
N2 0.0360(17) 0.0250(17) 0.0307(19) -0.0096(14) -0.0032(15) -0.0024(13)
N3 0.084(3) 0.049(2) 0.0274(18) -0.028(2) -0.0075(19) -0.0015(15)
C1 0.036(2) 0.032(2) 0.035(2) 0.0072(17) 0.0014(17) 0.0053(17)
C2 0.044(2) 0.032(2) 0.040(2) 0.003(2) 0.000(2) 0.0127(18)
C3 0.040(2) 0.045(2) 0.0295(19) -0.002(2) 0.0026(18) 0.0106(18)
C4 0.040(2) 0.036(2) 0.0329(19) 0.0034(19) 0.0131(19) 0.0041(17)
C5 0.038(2) 0.0257(19) 0.0300(19) 0.0002(18) 0.0039(18) 0.0061(16)
C6 0.0246(18) 0.0220(18) 0.0267(17) -0.0019(16) -0.0029(16) 0.0018(15)
C7 0.0305(19) 0.031(2) 0.0315(19) 0.0135(17) 0.0029(16) 0.0033(16)
C8 0.0170(16) 0.0213(18) 0.0244(17) -0.0001(15) 0.0013(15) 0.0015(14)
C9 0.0197(16) 0.0150(16) 0.0233(16) 0.0001(14) 0.0031(15) -0.0037(13)
C10 0.0238(17) 0.0185(17) 0.0224(16) -0.0001(15) 0.0005(15) -0.0037(14)
C11 0.0224(16) 0.0213(18) 0.0286(18) -0.0019(15) -0.0045(15) -0.0047(15)
C12 0.0153(15) 0.0157(16) 0.0333(18) 0.0017(14) 0.0013(15) -0.0062(14)
C13 0.035(2) 0.052(2) 0.0214(17) 0.004(2) -0.0043(18) -0.0014(17)
C14 0.052(2) 0.028(2) 0.0291(19) 0.0020(19) 0.0024(19) 0.0017(16)

loop_
_atom_type_symbol
_atom_type_description
_atom_type_scat_dispersion_real
_atom_type_scat_dispersion_imag
_atom_type_scat_source
C C 0.0033 0.0000 'International Tables Vol C Tables 4.2.6.8 and 6.1.1.4'
H H 0.0000 0.0000 'International Tables Vol C Tables 4.2.6.8 and 6.1.1.4'
N N 0.0061 0.0000 'International Tables Vol C Tables 4.2.6.8 and 6.1.1.4'
O O 0.0106 0.0000 'International Tables Vol C Tables 4.2.6.8 and 6.1.1.4'

loop_
_geom_angle_atom_site_label_1
_geom_angle_atom_site_label_2
_geom_angle_atom_site_label_3
_geom_angle_site_symmetry_1
_geom_angle_site_symmetry_3
_geom_angle
_geom_angle_publ_flag
C7 O1 C8 . . 115.1(2) ?
C12 O2 H1O2 . . 107(2) ?
C11 O3 C13 . . 111.9(2) ?
C11 O4 C10 . . 113.5(2) ?
N2 N1 C9 . . 116.5(3) ?
N3 N2 N1 . . 171.1(4) ?
C2 C1 C6 . . 121.5(3) ?
C2 C1 H1A . . 119.2 ?
C6 C1 H1A . . 119.2 ?
C1 C2 C3 . . 120.0(3) ?
C1 C2 H2A . . 120.0 ?
C3 C2 H2A . . 120.0 ?
C4 C3 C2 . . 119.4(3) ?
C4 C3 H3A . . 120.3 ?
C2 C3 H3A . . 120.3 ?
C3 C4 C5 . . 120.1(3) ?
C3 C4 H4A . . 120.0 ?
C5 C4 H4A . . 120.0 ?
C6 C5 C4 . . 120.7(3) ?
C6 C5 H5A . . 119.6 ?
C4 C5 H5A . . 119.6 ?
C1 C6 C5 . . 118.3(3) ?
C1 C6 C7 . . 119.8(3) ?
C5 C6 C7 . . 121.9(3) ?
O1 C7 C6 . . 109.8(3) ?
O1 C7 H7A . . 109.7 ?
C6 C7 H7A . . 109.7 ?
O1 C7 H7B . . 109.7 ?
C6 C7 H7B . . 109.7 ?
H7A C7 H7B . . 108.2 ?
O1 C8 C12 . . 110.8(2) ?
O1 C8 C9 . . 107.0(2) ?
C12 C8 C9 . . 111.3(3) ?
O1 C8 H8A . . 109.2 ?
C12 C8 H8A . . 109.2 ?
C9 C8 H8A . . 109.2 ?
N1 C9 C10 . . 106.5(2) ?
N1 C9 C8 . . 111.2(3) ?
C10 C9 C8 . . 112.8(2) ?
N1 C9 H9A . . 108.7 ?
C10 C9 H9A . . 108.7 ?
C8 C9 H9A . . 108.7 ?
O4 C10 C14 . . 107.0(3) ?
O4 C10 C9 . . 108.8(2) ?
C14 C10 C9 . . 112.6(3) ?
O4 C10 H10A . . 109.5 ?
C14 C10 H10A . . 109.5 ?
C9 C10 H10A . . 109.5 ?
O3 C11 O4 . . 112.6(3) ?
O3 C11 C12 . . 109.0(3) ?
O4 C11 C12 . . 110.2(3) ?
O3 C11 H11A . . 108.3 ?
O4 C11 H11A . . 108.3 ?
C12 C11 H11A . . 108.3 ?
O2 C12 C8 . . 108.5(2) ?
O2 C12 C11 . . 111.7(2) ?
C8 C12 C11 . . 112.6(3) ?
O2 C12 H12A . . 107.9 ?
C8 C12 H12A . . 107.9 ?
C11 C12 H12A . . 107.9 ?
O3 C13 H13A . . 109.5 ?
O3 C13 H13B . . 109.5 ?
H13A C13 H13B . . 109.5 ?
O3 C13 H13C . . 109.5 ?
H13A C13 H13C . . 109.5 ?
H13B C13 H13C . . 109.5 ?
C10 C14 H14A . . 109.5 ?
C10 C14 H14B . . 109.5 ?
H14A C14 H14B . . 109.5 ?
C10 C14 H14C . . 109.5 ?
H14A C14 H14C . . 109.5 ?
H14B C14 H14C . . 109.5 ?

loop_
_geom_bond_atom_site_label_1
_geom_bond_atom_site_label_2
_geom_bond_site_symmetry_2
_geom_bond_distance
_geom_bond_publ_flag
O1 C7 . 1.418(4) ?
O1 C8 . 1.427(4) ?
O2 C12 . 1.420(3) ?
O2 H1O2 . 0.88(4) ?
O3 C11 . 1.398(4) ?
O3 C13 . 1.434(4) ?
O4 C11 . 1.412(4) ?
O4 C10 . 1.443(4) ?
N1 N2 . 1.247(4) ?
N1 C9 . 1.477(4) ?
N2 N3 . 1.134(4) ?
C1 C2 . 1.375(5) ?
C1 C6 . 1.376(5) ?
C1 H1A . 0.9300 ?
C2 C3 . 1.382(5) ?
C2 H2A . 0.9300 ?
C3 C4 . 1.371(5) ?
C3 H3A . 0.9300 ?
C4 C5 . 1.396(5) ?
C4 H4A . 0.9300 ?
C5 C6 . 1.378(5) ?
C5 H5A . 0.9300 ?
C6 C7 . 1.502(4) ?
C7 H7A . 0.9700 ?
C7 H7B . 0.9700 ?
C8 C12 . 1.515(4) ?
C8 C9 . 1.524(4) ?
C8 H8A . 0.9800 ?
C9 C10 . 1.520(4) ?
C9 H9A . 0.9800 ?
C10 C14 . 1.505(4) ?
C10 H10A . 0.9800 ?
C11 C12 . 1.524(4) ?
C11 H11A . 0.9800 ?
C12 H12A . 0.9800 ?
C13 H13A . 0.9600 ?
C13 H13B . 0.9600 ?
C13 H13C . 0.9600 ?
C14 H14A . 0.9600 ?
C14 H14B . 0.9600 ?
C14 H14C . 0.9600 ?

loop_
_geom_hbond_atom_site_label_D
_geom_hbond_atom_site_label_H
_geom_hbond_atom_site_label_A
_geom_hbond_site_symmetry_A
_geom_hbond_distance_DH
_geom_hbond_distance_HA
_geom_hbond_distance_DA
_geom_hbond_angle_DHA
_geom_hbond_publ_flag
O2 H1O2 O2 4_455 0.88(4) 1.91(3) 2.757(2) 161(3) yes
O2 H1O2 O3 4_455 0.88(3) 2.49(3) 3.063(3) 124(3) yes
C7 H7B O2 . 0.9700 2.5800 3.180(4) 120.00 yes

loop_
_geom_torsion_atom_site_label_1
_geom_torsion_atom_site_label_2
_geom_torsion_atom_site_label_3
_geom_torsion_atom_site_label_4
_geom_torsion_site_symmetry_1
_geom_torsion_site_symmetry_2
_geom_torsion_site_symmetry_3
_geom_torsion_site_symmetry_4
_geom_torsion
_geom_torsion_publ_flag
C9 N1 N2 N3 . . . . -177(2) ?
C6 C1 C2 C3 . . . . -0.2(6) ?
C1 C2 C3 C4 . . . . 0.0(6) ?
C2 C3 C4 C5 . . . . -0.5(6) ?
C3 C4 C5 C6 . . . . 1.2(6) ?
C2 C1 C6 C5 . . . . 0.9(5) ?
C2 C1 C6 C7 . . . . 179.4(3) ?
C4 C5 C6 C1 . . . . -1.4(5) ?
C4 C5 C6 C7 . . . . -179.8(3) ?
C8 O1 C7 C6 . . . . -179.9(3) ?
C1 C6 C7 O1 . . . . 163.7(3) ?
C5 C6 C7 O1 . . . . -17.8(5) ?
C7 O1 C8 C12 . . . . 98.3(3) ?
C7 O1 C8 C9 . . . . -140.2(3) ?
N2 N1 C9 C10 . . . . 173.4(3) ?
N2 N1 C9 C8 . . . . -63.3(4) ?
O1 C8 C9 N1 . . . . 72.2(3) ?
C12 C8 C9 N1 . . . . -166.7(2) ?
O1 C8 C9 C10 . . . . -168.2(2) ?
C12 C8 C9 C10 . . . . -47.1(4) ?
C11 O4 C10 C14 . . . . 175.5(3) ?
C11 O4 C10 C9 . . . . -62.7(3) ?
N1 C9 C10 O4 . . . . 176.0(2) ?
C8 C9 C10 O4 . . . . 53.7(3) ?
N1 C9 C10 C14 . . . . -65.6(3) ?
C8 C9 C10 C14 . . . . 172.2(3) ?
C13 O3 C11 O4 . . . . -70.6(3) ?
C13 O3 C11 C12 . . . . 166.9(2) ?
C10 O4 C11 O3 . . . . -59.5(3) ?
C10 O4 C11 C12 . . . . 62.4(3) ?
O1 C8 C12 O2 . . . . -71.0(3) ?
C9 C8 C12 O2 . . . . 170.1(3) ?
O1 C8 C12 C11 . . . . 164.8(2) ?
C9 C8 C12 C11 . . . . 45.9(3) ?
O3 C11 C12 O2 . . . . -51.3(3) ?
O4 C11 C12 O2 . . . . -175.3(2) ?
O3 C11 C12 C8 . . . . 71.1(3) ?
O4 C11 C12 C8 . . . . -52.9(3) ?
